data_4316982
loop_
_publ_author_name
'Kazuhiro Uemura'
'Yukari Yamasaki'
'Fumiaki Onishi'
'Hidetoshi Kita'
'Masahiro Ebihara'

_publ_section_title
;
 Two-Step Adsorption on Jungle-Gym-Type Porous Coordination Polymers:
 Dependence on Hydrogen-Bonding Capability of Adsorbates,
 Ligand-Substituent Effect, and Temperature
;
_journal_name_full 'Inorganic Chemistry'
_journal_page_first 10133
_journal_page_last 10143
_journal_paper_doi 10.1021/ic101517t
_journal_volume 49
_journal_year 2010
_chemical_formula_sum 'C272 Cl32 N48 O96 Zn16'
_chemical_formula_weight 7655.52
_chemical_name_systematic
; 
 ? 
;
_space_group_IT_number 142
_symmetry_cell_setting tetragonal
_symmetry_space_group_name_Hall '-I 4bd 2c'
_symmetry_space_group_name_H-M 'I 41/a c d :2'
_atom_sites_solution_hydrogens geom
_atom_sites_solution_primary direct
_atom_sites_solution_secondary difmap
_audit_creation_method SHELXL-97
_cell_angle_alpha 90.00
_cell_angle_beta 90.00
_cell_angle_gamma 90.00
_cell_formula_units_Z 2
_cell_length_a 21.818(3)
_cell_length_b 21.818(3)
_cell_length_c 38.660(8)
_cell_measurement_reflns_used 39929
_cell_measurement_temperature 298(2)
_cell_measurement_theta_max 27.4
_cell_measurement_theta_min 3.2
_cell_volume 18403(5)
_computing_cell_refinement PROCESS-AUTO
_computing_data_collection PROCESS-AUTO
_computing_data_reduction PROCESS-AUTO
_computing_structure_refinement 'SHELXL-97 (Sheldrick, 1997)'
_computing_structure_solution 'SHELXS-97 (Sheldrick, 1990)'
_diffrn_ambient_temperature 298(2)
_diffrn_detector_area_resol_mean 10.00
_diffrn_measured_fraction_theta_full 0.998
_diffrn_measured_fraction_theta_max 0.998
_diffrn_measurement_device_type 'Rigaku RAXIS-RAPID'
_diffrn_measurement_method '\w scans'
_diffrn_radiation_monochromator graphite
_diffrn_radiation_source 'fine-focus sealed tube'
_diffrn_radiation_type MoK\a
_diffrn_radiation_wavelength 0.71075
_diffrn_reflns_av_R_equivalents 0.1591
_diffrn_reflns_av_sigmaI/netI 0.0503
_diffrn_reflns_limit_h_max 27
_diffrn_reflns_limit_h_min -28
_diffrn_reflns_limit_k_max 25
_diffrn_reflns_limit_k_min -28
_diffrn_reflns_limit_l_max 50
_diffrn_reflns_limit_l_min -50
_diffrn_reflns_number 87025
_diffrn_reflns_theta_full 27.48
_diffrn_reflns_theta_max 27.48
_diffrn_reflns_theta_min 3.14
_exptl_absorpt_coefficient_mu 1.333
_exptl_absorpt_correction_T_max 0.8782
_exptl_absorpt_correction_T_min 0.7764
_exptl_absorpt_correction_type empirical
_exptl_crystal_colour colorless
_exptl_crystal_density_diffrn 1.382
_exptl_crystal_density_method 'not measured'
_exptl_crystal_description block
_exptl_crystal_F_000 7520
_exptl_crystal_size_max 0.20
_exptl_crystal_size_mid 0.15
_exptl_crystal_size_min 0.10
_refine_diff_density_max 0.682
_refine_diff_density_min -0.582
_refine_diff_density_rms 0.124
_refine_ls_extinction_method none
_refine_ls_goodness_of_fit_ref 1.039
_refine_ls_hydrogen_treatment mixed
_refine_ls_matrix_type full
_refine_ls_number_parameters 212
_refine_ls_number_reflns 5281
_refine_ls_number_restraints 20
_refine_ls_restrained_S_all 1.039
_refine_ls_R_factor_all 0.1284
_refine_ls_R_factor_gt 0.0779
_refine_ls_shift/su_max 0.000
_refine_ls_shift/su_mean 0.000
_refine_ls_structure_factor_coef Fsqd
_refine_ls_weighting_details 'calc w=1/[\s^2^(Fo^2^)+(0.1098P)^2^+154.4555P] where P=(Fo^2^+2Fc^2^)/3'
_refine_ls_weighting_scheme calc
_refine_ls_wR_factor_gt 0.2133
_refine_ls_wR_factor_ref 0.2415
_reflns_number_gt 3190
_reflns_number_total 5281
_reflns_threshold_expression >2sigma(I)
_cod_data_source_file ic101517t_si_002_2.cif
_cod_data_source_block 4solvents
_cod_depositor_comments
;
The following automatic conversions were performed:

'_symmetry_cell_setting' value 'Tetragonal' changed to 'tetragonal'
according to the built-in table from CIF Core dictionary named
'cif_core.dic' version 2.4.1 from 2010-06-29.

Automatic conversion script
Id: cif_fix_values 1646 2011-03-28 12:23:43Z adriana 
;
_cod_original_cell_volume 18402(5)
_cod_original_sg_symbol_H-M 'I 41/a c d'
_cod_database_code 4316982

loop_
_symmetry_equiv_pos_as_xyz
'x, y, z'
'-x+1/2, -y, z+1/2'
'-y+1/4, x+3/4, z+1/4'
'y+1/4, -x+1/4, z+3/4'
'-x+1/2, y, -z'
'x, -y, -z+1/2'
'y+1/4, x+3/4, -z+3/4'
'-y+1/4, -x+1/4, -z+1/4'
'x+1/2, y+1/2, z+1/2'
'-x+1, -y+1/2, z+1'
'-y+3/4, x+5/4, z+3/4'
'y+3/4, -x+3/4, z+5/4'
'-x+1, y+1/2, -z+1/2'
'x+1/2, -y+1/2, -z+1'
'y+3/4, x+5/4, -z+5/4'
'-y+3/4, -x+3/4, -z+3/4'
'-x, -y, -z'
'x-1/2, y, -z-1/2'
'y-1/4, -x-3/4, -z-1/4'
'-y-1/4, x-1/4, -z-3/4'
'x-1/2, -y, z'
'-x, y, z-1/2'
'-y-1/4, -x-3/4, z-3/4'
'y-1/4, x-1/4, z-1/4'
'-x+1/2, -y+1/2, -z+1/2'
'x, y+1/2, -z'
'y+1/4, -x-1/4, -z+1/4'
'-y+1/4, x+1/4, -z-1/4'
'x, -y+1/2, z+1/2'
'-x+1/2, y+1/2, z'
'-y+1/4, -x-1/4, z-1/4'
'y+1/4, x+1/4, z+1/4'

loop_
_atom_site_label
_atom_site_type_symbol
_atom_site_fract_x
_atom_site_fract_y
_atom_site_fract_z
_atom_site_U_iso_or_equiv
_atom_site_adp_type
_atom_site_occupancy
_atom_site_symmetry_multiplicity
_atom_site_calc_flag
_atom_site_refinement_flags
_atom_site_disorder_assembly
_atom_site_disorder_group
N3 N 0.1100(6) 0.2648(7) 0.0530(4) 0.203(7) Uiso 1 1 d D . .
N2 N 0.4730(6) 0.1373(5) 0.0569(3) 0.162(5) Uiso 1 1 d D . .
Zn1 Zn 0.23976(3) 0.01397(3) 0.086327(15) 0.0251(2) Uani 1 1 d . . .
N1 N 0.2460(2) 0.0149(2) 0.03324(12) 0.0285(10) Uani 1 1 d . . .
O2 O 0.2279(2) 0.10424(19) 0.09855(11) 0.0394(11) Uani 1 1 d . . .
O1 O 0.14816(19) 0.0006(2) 0.09480(11) 0.0404(11) Uani 1 1 d . . .
C6 C 0.4239(3) 0.0062(3) 0.12763(16) 0.0379(14) Uani 1 1 d . . .
C2 C 0.2428(3) 0.1977(3) 0.12695(16) 0.0350(14) Uani 1 1 d . . .
C1 C 0.2393(3) 0.1286(3) 0.12685(15) 0.0332(13) Uani 1 1 d . . .
O4 O 0.2522(2) -0.0778(2) 0.09436(12) 0.0432(11) Uani 1 1 d . . .
C5 C 0.3553(3) 0.0102(3) 0.12792(16) 0.0353(13) Uani 1 1 d . . .
O3 O 0.33021(19) 0.0251(2) 0.09973(11) 0.0432(11) Uani 1 1 d . . .
C10 C 0.1925(4) -0.0176(4) 0.01776(17) 0.064(3) Uani 1 1 d . . .
C9 C 0.3030(4) -0.0166(4) 0.02200(17) 0.063(2) Uani 1 1 d . . .
C4 C 0.2673(3) 0.2253(3) 0.09750(18) 0.0446(17) Uani 1 1 d . . .
C8 C 0.4514(3) -0.0180(3) 0.09820(17) 0.0443(17) Uani 1 1 d . . .
Cl1 Cl 0.19239(15) 0.20747(9) 0.19179(6) 0.0908(10) Uani 1 1 d . . .
Cl2 Cl 0.43364(9) 0.05635(15) 0.19237(6) 0.0954(11) Uani 1 1 d . . .
C3 C 0.2257(4) 0.2358(3) 0.15364(16) 0.0435(17) Uani 1 1 d . . .
C7 C 0.4622(3) 0.0241(4) 0.15463(17) 0.0443(17) Uani 1 1 d . . .
C11 C 0.2474(5) 0.0791(3) 0.01990(17) 0.066(3) Uani 1 1 d . . .
O5 O 0.4113(9) 0.0982(8) 0.0161(4) 0.314(10) Uiso 1 1 d D . .
C12 C 0.4633(8) 0.1022(7) 0.0276(4) 0.351(19) Uiso 1 1 d D . .
C13 C 0.4223(8) 0.1686(11) 0.0737(5) 0.287(14) Uiso 1 1 d D . .
C14 C 0.5337(7) 0.1432(11) 0.0714(6) 0.306(15) Uiso 1 1 d D . .
C17 C 0.0915(14) 0.2320(12) 0.0835(6) 0.41(2) Uiso 1 1 d D . .
O6 O 0.1200(13) 0.3540(10) 0.0244(8) 0.55(2) Uiso 1 1 d D . .
C16 C 0.1354(17) 0.2299(10) 0.0243(6) 0.40(2) Uiso 1 1 d D . .
C15 C 0.1038(10) 0.3277(8) 0.0508(7) 0.45(3) Uiso 1 1 d D . .

loop_
_atom_site_aniso_label
_atom_site_aniso_U_11
_atom_site_aniso_U_22
_atom_site_aniso_U_33
_atom_site_aniso_U_23
_atom_site_aniso_U_13
_atom_site_aniso_U_12
Zn1 0.0279(4) 0.0283(4) 0.0192(3) 0.0003(2) 0.0007(2) -0.0006(3)
N1 0.026(2) 0.035(3) 0.025(2) 0.002(2) 0.0012(18) 0.001(2)
O2 0.060(3) 0.026(2) 0.032(2) -0.0027(18) -0.005(2) 0.0019(19)
O1 0.027(2) 0.060(3) 0.034(2) -0.005(2) 0.0042(18) -0.005(2)
C6 0.028(3) 0.050(4) 0.035(3) -0.004(3) 0.001(3) 0.003(3)
C2 0.047(4) 0.028(3) 0.029(3) 0.001(2) 0.002(3) -0.001(3)
C1 0.040(3) 0.027(3) 0.033(3) 0.000(2) 0.001(3) -0.001(3)
O4 0.059(3) 0.034(2) 0.037(2) 0.0028(19) 0.007(2) 0.002(2)
C5 0.028(3) 0.042(3) 0.036(3) -0.005(3) 0.000(3) -0.002(3)
O3 0.027(2) 0.066(3) 0.037(2) 0.001(2) -0.0018(19) -0.006(2)
C10 0.059(5) 0.115(7) 0.019(3) -0.007(4) 0.005(3) -0.044(5)
C9 0.061(5) 0.106(7) 0.021(3) -0.001(4) 0.005(3) 0.040(5)
C4 0.068(5) 0.029(3) 0.037(4) 0.005(3) 0.010(3) 0.001(3)
C8 0.028(3) 0.070(5) 0.034(4) -0.005(3) 0.001(3) 0.001(3)
Cl1 0.168(3) 0.0426(11) 0.0621(14) 0.0090(10) 0.0628(16) 0.0045(13)
Cl2 0.0411(11) 0.178(3) 0.0671(15) -0.0680(17) 0.0092(10) -0.0016(14)
C3 0.070(5) 0.031(3) 0.029(3) 0.006(3) 0.010(3) -0.001(3)
C7 0.032(3) 0.069(5) 0.032(3) -0.012(3) 0.002(3) -0.002(3)
C11 0.136(8) 0.038(4) 0.024(4) 0.002(3) 0.010(4) -0.002(5)

loop_
_atom_type_symbol
_atom_type_description
_atom_type_scat_dispersion_real
_atom_type_scat_dispersion_imag
_atom_type_scat_source
C C 0.0033 0.0016 'International Tables Vol C Tables 4.2.6.8 and 6.1.1.4'
N N 0.0061 0.0033 'International Tables Vol C Tables 4.2.6.8 and 6.1.1.4'
O O 0.0106 0.0060 'International Tables Vol C Tables 4.2.6.8 and 6.1.1.4'
Cl Cl 0.1484 0.1585 'International Tables Vol C Tables 4.2.6.8 and 6.1.1.4'
Zn Zn 0.2839 1.4301 'International Tables Vol C Tables 4.2.6.8 and 6.1.1.4'

loop_
_geom_angle_atom_site_label_1
_geom_angle_atom_site_label_2
_geom_angle_atom_site_label_3
_geom_angle
_geom_angle_site_symmetry_1
_geom_angle_site_symmetry_3
_geom_angle_publ_flag
C15 N3 C17 121.1(9) . . ?
C15 N3 C16 120.7(9) . . ?
C17 N3 C16 118.2(8) . . ?
C12 N2 C14 120.5(8) . . ?
C12 N2 C13 120.6(8) . . ?
C14 N2 C13 118.9(8) . . ?
O2 Zn1 O4 157.89(18) . . ?
O2 Zn1 O1 88.66(19) . . ?
O4 Zn1 O1 88.05(19) . . ?
O2 Zn1 O3 87.07(18) . . ?
O4 Zn1 O3 87.15(19) . . ?
O1 Zn1 O3 156.16(18) . . ?
O2 Zn1 N1 103.26(19) . . ?
O4 Zn1 N1 98.78(19) . . ?
O1 Zn1 N1 103.06(18) . . ?
O3 Zn1 N1 100.76(18) . . ?
O2 Zn1 Zn1 77.97(12) . 8 ?
O4 Zn1 Zn1 79.94(13) . 8 ?
O1 Zn1 Zn1 79.03(12) . 8 ?
O3 Zn1 Zn1 77.14(12) . 8 ?
N1 Zn1 Zn1 177.55(13) . 8 ?
C9 N1 C10 108.5(6) . . ?
C9 N1 C11 108.5(6) . . ?
C10 N1 C11 108.9(6) . . ?
C9 N1 Zn1 110.0(4) . . ?
C10 N1 Zn1 110.1(4) . . ?
C11 N1 Zn1 110.8(4) . . ?
C1 O2 Zn1 126.3(4) . . ?
C1 O1 Zn1 124.5(4) 8 . ?
C8 C6 C7 117.5(6) . . ?
C8 C6 C5 117.4(6) . . ?
C7 C6 C5 125.2(6) . . ?
C3 C2 C4 117.1(6) . . ?
C3 C2 C1 126.3(6) . . ?
C4 C2 C1 116.6(5) . . ?
O2 C1 O1 127.0(6) . 8 ?
O2 C1 C2 116.1(5) . . ?
O1 C1 C2 116.9(5) 8 . ?
C5 O4 Zn1 124.5(4) 8 . ?
O4 C5 O3 125.9(6) 8 . ?
O4 C5 C6 117.9(6) 8 . ?
O3 C5 C6 116.2(5) . . ?
C5 O3 Zn1 127.1(4) . . ?
N1 C10 C9 110.1(5) . 5 ?
N1 C9 C10 110.6(5) . 5 ?
C7 C4 C2 121.2(6) 27_565 . ?
C3 C8 C6 120.6(6) 20_656 . ?
C2 C3 C8 122.3(6) . 27_565 ?
C2 C3 Cl1 121.9(5) . . ?
C8 C3 Cl1 115.8(5) 27_565 . ?
C4 C7 C6 121.3(6) 20_656 . ?
C4 C7 Cl2 116.7(5) 20_656 . ?
C6 C7 Cl2 122.0(5) . . ?
N1 C11 C11 110.2(3) . 5 ?
O5 C12 N2 118.6(10) . . ?
O6 C15 N3 119.2(10) . . ?

loop_
_geom_bond_atom_site_label_1
_geom_bond_atom_site_label_2
_geom_bond_distance
_geom_bond_site_symmetry_2
_geom_bond_publ_flag
N3 C15 1.382(9) . ?
N3 C17 1.440(9) . ?
N3 C16 1.455(9) . ?
N2 C12 1.383(8) . ?
N2 C14 1.444(8) . ?
N2 C13 1.452(8) . ?
Zn1 O2 2.042(4) . ?
Zn1 O4 2.045(4) . ?
Zn1 O1 2.046(4) . ?
Zn1 O3 2.055(4) . ?
Zn1 N1 2.057(5) . ?
Zn1 Zn1 2.9924(13) 8 ?
N1 C9 1.486(8) . ?
N1 C10 1.492(8) . ?
N1 C11 1.493(9) . ?
O2 C1 1.242(7) . ?
O1 C1 1.261(7) 8 ?
C6 C8 1.390(9) . ?
C6 C7 1.392(9) . ?
C6 C5 1.501(8) . ?
C2 C3 1.377(9) . ?
C2 C4 1.393(9) . ?
C2 C1 1.509(8) . ?
C1 O1 1.261(7) 8 ?
O4 C5 1.257(7) 8 ?
C5 O4 1.257(7) 8 ?
C5 O3 1.262(7) . ?
C10 C9 1.541(9) 5 ?
C9 C10 1.541(9) 5 ?
C4 C7 1.376(9) 27_565 ?
C8 C3 1.378(9) 20_656 ?
Cl1 C3 1.757(6) . ?
Cl2 C7 1.735(7) . ?
C3 C8 1.378(9) 27_565 ?
C7 C4 1.376(9) 20_656 ?
C11 C11 1.543(13) 5 ?
O5 C12 1.222(10) . ?
O6 C15 1.222(10) . ?
